data_7204682
loop_
_publ_author_name
'Fernando S. Delgado'
'Joaqu\'in Sanchiz'
'Catalina Ruiz-P\'erez'
'Francesc Lloret'
'Miguel Julve'

_publ_section_title
;
 High-dimensional malonate-based materials: Synthesis, crystal
 structures and magnetic properties of
 [M2(mal)2(L)(H2O)2]n&#x00B7;n(H2O) M = Zn(II), Co(II); H2mal = malonic
 acid, L = pyrimidine, pyrazine
;
_journal_issue 48
_journal_name_full CrystEngComm
_journal_page_first 280
_journal_page_last 284
_journal_paper_doi 10.1039/b305356c
_journal_volume 5
_journal_year 2003
_chemical_formula_sum 'C5 H6 Co N O5'
_chemical_formula_weight 219.04
_space_group_IT_number 14
_symmetry_cell_setting monoclinic
_symmetry_space_group_name_Hall '-P 2yn'
_symmetry_space_group_name_H-M 'P 1 21/n 1'
_atom_sites_solution_hydrogens difmap
_atom_sites_solution_primary direct
_atom_sites_solution_secondary difmap
_audit_creation_method SHELXL-97
_cell_angle_alpha 90.00
_cell_angle_beta 92.02(3)
_cell_angle_gamma 90.00
_cell_formula_units_Z 4
_cell_length_a 6.9610(10)
_cell_length_b 14.442(3)
_cell_length_c 7.4340(10)
_cell_measurement_temperature 293(2)
_cell_volume 746.9(2)
_computing_structure_refinement 'SHELXL-97 (Sheldrick, 1997)'
_diffrn_ambient_temperature 293(2)
_diffrn_measured_fraction_theta_full 1.000
_diffrn_measured_fraction_theta_max 1.000
_diffrn_measurement_device_type 'Enraf-Nonius MACH3'
_diffrn_measurement_method '/w scan'
_diffrn_radiation_monochromator graphite
_diffrn_radiation_source 'fine-focus sealed tube'
_diffrn_radiation_type MoK\a
_diffrn_radiation_wavelength 0.71069
_diffrn_reflns_av_R_equivalents 0.0313
_diffrn_reflns_av_sigmaI/netI 0.0586
_diffrn_reflns_limit_h_max 0
_diffrn_reflns_limit_h_min -9
_diffrn_reflns_limit_k_max 0
_diffrn_reflns_limit_k_min -20
_diffrn_reflns_limit_l_max 10
_diffrn_reflns_limit_l_min -10
_diffrn_reflns_number 2331
_diffrn_reflns_theta_full 29.95
_diffrn_reflns_theta_max 29.95
_diffrn_reflns_theta_min 2.82
_exptl_absorpt_coefficient_mu 2.278
_exptl_absorpt_correction_type none
_exptl_crystal_colour red
_exptl_crystal_density_diffrn 1.948
_exptl_crystal_density_method 'not measured'
_exptl_crystal_description quasi-sphere
_exptl_crystal_F_000 440
_exptl_crystal_size_max 0.23
_exptl_crystal_size_mid 0.20
_exptl_crystal_size_min 0.16
_refine_diff_density_max 0.587
_refine_diff_density_min -0.714
_refine_diff_density_rms 0.110
_refine_ls_extinction_method none
_refine_ls_goodness_of_fit_ref 1.002
_refine_ls_hydrogen_treatment refall
_refine_ls_matrix_type full
_refine_ls_number_parameters 133
_refine_ls_number_reflns 2174
_refine_ls_number_restraints 0
_refine_ls_restrained_S_all 1.002
_refine_ls_R_factor_all 0.0774
_refine_ls_R_factor_gt 0.0360
_refine_ls_shift/su_max 0.000
_refine_ls_shift/su_mean 0.000
_refine_ls_structure_factor_coef Fsqd
_refine_ls_weighting_details 'calc w==1/[\s^2^(Fo^2^)+(0.0512P)^2^+0.0000P] where P==(Fo^2^+2Fc^2^)/3'
_refine_ls_weighting_scheme calc
_refine_ls_wR_factor_gt 0.0826
_refine_ls_wR_factor_ref 0.0934
_reflns_number_gt 1543
_reflns_number_total 2174
_reflns_threshold_expression >2sigma(I)
_cod_data_source_file b305356c.txt
_cod_data_source_block COMPOUND4
_cod_original_sg_symbol_H-M 'P 21/n'
_cod_database_code 7204682

loop_
_symmetry_equiv_pos_as_xyz
'x, y, z'
'-x+1/2, y+1/2, -z+1/2'
'-x, -y, -z'
'x-1/2, -y-1/2, z-1/2'

loop_
_atom_site_label
_atom_site_type_symbol
_atom_site_fract_x
_atom_site_fract_y
_atom_site_fract_z
_atom_site_U_iso_or_equiv
_atom_site_adp_type
_atom_site_occupancy
_atom_site_symmetry_multiplicity
_atom_site_calc_flag
_atom_site_refinement_flags
_atom_site_disorder_assembly
_atom_site_disorder_group
Co1 Co 0.17513(5) 0.30770(2) 0.42589(5) 0.01743(11) Uani 1 1 d . . .
C1 C 0.4281(4) 0.16098(19) 0.5943(4) 0.0198(5) Uani 1 1 d . . .
C2 C 0.3998(5) 0.1104(2) 0.4165(4) 0.0267(6) Uani 1 1 d . . .
C3 C 0.4264(4) 0.16927(18) 0.2503(4) 0.0191(5) Uani 1 1 d . . .
O1 O 0.3422(3) 0.23720(15) 0.6150(3) 0.0275(5) Uani 1 1 d . . .
O2 O 0.3481(3) 0.24783(14) 0.2374(3) 0.0253(4) Uani 1 1 d . . .
O3 O 0.5342(3) 0.12356(14) 0.7131(3) 0.0257(4) Uani 1 1 d . . .
O4 O 0.5250(3) 0.13391(14) 0.1314(3) 0.0257(4) Uani 1 1 d . . .
C10 C 0.5567(5) 0.4225(2) 0.4237(5) 0.0341(7) Uani 1 1 d . . .
C11 C 0.3172(4) 0.5055(2) 0.5410(5) 0.0311(7) Uani 1 1 d . . .
N1 N 0.3719(3) 0.42683(16) 0.4647(3) 0.0223(5) Uani 1 1 d . . .
O1W O -0.0170(3) 0.18931(17) 0.4189(3) 0.0278(4) Uani 1 1 d . . .
H1 H 0.468(5) 0.058(3) 0.417(5) 0.040(11) Uiso 1 1 d . . .
H11 H 0.190(6) 0.510(3) 0.575(5) 0.045(11) Uiso 1 1 d . . .
H10 H 0.590(6) 0.369(3) 0.376(5) 0.040(10) Uiso 1 1 d . . .
H2 H 0.267(6) 0.082(2) 0.417(5) 0.036(10) Uiso 1 1 d . . .
H2W1 H -0.069(6) 0.201(3) 0.494(7) 0.050(14) Uiso 1 1 d . . .
H1W1 H -0.075(7) 0.204(3) 0.319(8) 0.071(16) Uiso 1 1 d . . .

loop_
_atom_site_aniso_label
_atom_site_aniso_U_11
_atom_site_aniso_U_22
_atom_site_aniso_U_33
_atom_site_aniso_U_23
_atom_site_aniso_U_13
_atom_site_aniso_U_12
Co1 0.01878(17) 0.02045(18) 0.01316(16) -0.00046(15) 0.00185(11) -0.00029(15)
C1 0.0213(13) 0.0227(12) 0.0157(11) 0.0023(10) 0.0018(10) -0.0024(10)
C2 0.0457(18) 0.0199(13) 0.0146(12) 0.0002(10) 0.0032(12) 0.0031(13)
C3 0.0197(12) 0.0229(13) 0.0148(11) -0.0004(9) 0.0008(9) -0.0001(10)
O1 0.0365(11) 0.0290(11) 0.0166(9) -0.0050(8) -0.0064(9) 0.0107(9)
O2 0.0345(11) 0.0245(10) 0.0174(9) 0.0032(8) 0.0089(8) 0.0076(9)
O3 0.0321(11) 0.0234(10) 0.0212(9) 0.0013(8) -0.0060(8) 0.0019(8)
O4 0.0316(11) 0.0237(10) 0.0228(10) 0.0003(8) 0.0129(8) 0.0022(8)
C10 0.0278(15) 0.0239(15) 0.051(2) -0.0098(14) 0.0130(14) -0.0027(12)
C11 0.0194(13) 0.0267(14) 0.048(2) -0.0068(14) 0.0088(13) -0.0026(12)
N1 0.0191(11) 0.0238(12) 0.0242(11) 0.0005(9) 0.0007(9) -0.0012(9)
O1W 0.0307(11) 0.0318(11) 0.0209(10) 0.0002(10) 0.0017(9) -0.0027(9)

loop_
_atom_type_symbol
_atom_type_description
_atom_type_scat_dispersion_real
_atom_type_scat_dispersion_imag
_atom_type_scat_source
C C 0.0033 0.0016 'International Tables Vol C Tables 4.2.6.8 and 6.1.1.4'
H H 0.0000 0.0000 'International Tables Vol C Tables 4.2.6.8 and 6.1.1.4'
N N 0.0061 0.0033 'International Tables Vol C Tables 4.2.6.8 and 6.1.1.4'
O O 0.0106 0.0060 'International Tables Vol C Tables 4.2.6.8 and 6.1.1.4'
Co Co 0.3494 0.9721 'International Tables Vol C Tables 4.2.6.8 and 6.1.1.4'

loop_
_geom_angle_atom_site_label_1
_geom_angle_atom_site_label_2
_geom_angle_atom_site_label_3
_geom_angle
_geom_angle_site_symmetry_1
_geom_angle_site_symmetry_3
_geom_angle_publ_flag
O1 Co1 O4 89.15(8) . 4_566 ?
O1 Co1 O2 85.84(8) . . ?
O4 Co1 O2 174.42(9) 4_566 . ?
O1 Co1 O3 172.84(8) . 4_565 ?
O4 Co1 O3 97.51(9) 4_566 4_565 ?
O2 Co1 O3 87.39(8) . 4_565 ?
O1 Co1 O1W 87.69(9) . . ?
O4 Co1 O1W 90.70(9) 4_566 . ?
O2 Co1 O1W 91.56(9) . . ?
O3 Co1 O1W 94.82(9) 4_565 . ?
O1 Co1 N1 87.90(9) . . ?
O4 Co1 N1 85.00(9) 4_566 . ?
O2 Co1 N1 92.34(9) . . ?
O3 Co1 N1 90.06(9) 4_565 . ?
O1W Co1 N1 173.89(9) . . ?
O3 C1 O1 124.0(3) . . ?
O3 C1 C2 117.5(3) . . ?
O1 C1 C2 118.5(2) . . ?
C3 C2 C1 115.1(2) . . ?
O4 C3 O2 124.2(2) . . ?
O4 C3 C2 115.7(2) . . ?
O2 C3 C2 120.1(2) . . ?
C1 O1 Co1 127.24(18) . . ?
C3 O2 Co1 125.82(17) . . ?
C1 O3 Co1 125.40(18) . 4_666 ?
C3 O4 Co1 131.57(18) . 4_665 ?
N1 C10 C11 122.3(3) . 3_666 ?
N1 C11 C10 122.3(3) . 3_666 ?
C11 N1 C10 115.4(3) . . ?
C11 N1 Co1 122.28(19) . . ?
C10 N1 Co1 122.1(2) . . ?

loop_
_geom_bond_atom_site_label_1
_geom_bond_atom_site_label_2
_geom_bond_distance
_geom_bond_site_symmetry_2
_geom_bond_publ_flag
Co1 O1 2.061(2) . ?
Co1 O4 2.062(2) 4_566 ?
Co1 O2 2.068(2) . ?
Co1 O3 2.083(2) 4_565 ?
Co1 O1W 2.170(2) . ?
Co1 N1 2.212(2) . ?
C1 O3 1.253(3) . ?
C1 O1 1.265(3) . ?
C1 C2 1.517(4) . ?
C2 C3 1.517(4) . ?
C3 O4 1.247(3) . ?
C3 O2 1.261(3) . ?
O3 Co1 2.083(2) 4_666 ?
O4 Co1 2.062(2) 4_665 ?
C10 N1 1.334(4) . ?
C10 C11 1.380(4) 3_666 ?
C11 N1 1.332(4) . ?
C11 C10 1.380(4) 3_666 ?
